data_4038019
loop_
_publ_author_name
'Lu, Qing'
'Kole, Goutam Kumar'
'Friedrich, Alexandra'
'M\"uller-Buschbaum, Klaus'
'Liu, Zhiqiang'
'Yu, Xiaoqiang'
'Marder, Todd B.'

_publ_section_title
;
 Comparison Study of the Site-Effect on Regioisomeric Pyridyl-Pyrene
 Conjugates: Synthesis, Structures, and Photophysical Properties.
;
_journal_issue 6
_journal_name_full 'The Journal of organic chemistry'
_journal_page_first 4256
_journal_page_last 4266
_journal_paper_doi 10.1021/acs.joc.9b03421
_journal_volume 85
_journal_year 2020
_chemical_formula_moiety 'C21 H13 N'
_chemical_formula_sum 'C21 H13 N'
_chemical_formula_weight 279.32
_space_group_crystal_system monoclinic
_space_group_IT_number 14
_space_group_name_Hall '-P 2yn'
_space_group_name_H-M_alt 'P 1 21/n 1'
_atom_sites_solution_hydrogens geom
_atom_sites_solution_primary dual
_atom_sites_solution_secondary difmap
_audit_creation_method SHELXL-2018/3
_cell_angle_alpha 90
_cell_angle_beta 111.313(3)
_cell_angle_gamma 90
_cell_formula_units_Z 4
_cell_length_a 13.1743(10)
_cell_length_b 8.2226(6)
_cell_length_c 13.5000(10)
_cell_measurement_reflns_used 6857
_cell_measurement_temperature 100(2)
_cell_measurement_theta_max 27.08
_cell_measurement_theta_min 2.71
_cell_volume 1362.40(18)
_computing_cell_refinement 'Saint+ ver. V8.38A (Bruker AXS)'
_computing_data_collection 'APEX2 ver. 2014.9 (Bruker AXS)'
_computing_data_reduction 'Saint+ ver. V8.38A (Bruker AXS)'
_computing_molecular_graphics 'ShelXLe (Huebschle et all, 2011)'
_computing_publication_material 'SHELXL-2018/3 (Sheldrick, 2018)'
_computing_structure_refinement 'SHELXL-2018/3 (Sheldrick, 2018)'
_computing_structure_solution 'SHELXT (Sheldrick, 2014)'
_diffrn_ambient_temperature 100(2)
_diffrn_detector 'CCD area detector (Apex2)'
_diffrn_detector_area_resol_mean 8.333
_diffrn_measured_fraction_theta_full 1.000
_diffrn_measured_fraction_theta_max 1.000
_diffrn_measurement_device_type 'Bruker X8-APEX II'
_diffrn_measurement_method '\f and \w scans'
_diffrn_radiation_monochromator graphite
_diffrn_radiation_type MoK\a
_diffrn_radiation_wavelength 0.71073
_diffrn_reflns_av_R_equivalents 0.0418
_diffrn_reflns_av_unetI/netI 0.0206
_diffrn_reflns_Laue_measured_fraction_full 1.000
_diffrn_reflns_Laue_measured_fraction_max 1.000
_diffrn_reflns_limit_h_max 16
_diffrn_reflns_limit_h_min -16
_diffrn_reflns_limit_k_max 10
_diffrn_reflns_limit_k_min -10
_diffrn_reflns_limit_l_max 17
_diffrn_reflns_limit_l_min -17
_diffrn_reflns_number 36929
_diffrn_reflns_point_group_measured_fraction_full 1.000
_diffrn_reflns_point_group_measured_fraction_max 1.000
_diffrn_reflns_theta_full 25.242
_diffrn_reflns_theta_max 27.095
_diffrn_reflns_theta_min 1.850
_diffrn_source 'rotating-anode (Nonius FR-591)'
_exptl_absorpt_coefficient_mu 0.079
_exptl_absorpt_correction_T_max 0.7455
_exptl_absorpt_correction_T_min 0.7157
_exptl_absorpt_correction_type multi-scan
_exptl_absorpt_process_details 'SadAbs 2016/2 (Bruker AXS)'
_exptl_crystal_colour colourless
_exptl_crystal_density_diffrn 1.362
_exptl_crystal_description plate
_exptl_crystal_F_000 584
_exptl_crystal_size_max 0.423
_exptl_crystal_size_mid 0.403
_exptl_crystal_size_min 0.174
_refine_diff_density_max 0.338
_refine_diff_density_min -0.205
_refine_diff_density_rms 0.045
_refine_ls_extinction_method none
_refine_ls_goodness_of_fit_ref 1.016
_refine_ls_hydrogen_treatment constr
_refine_ls_matrix_type full
_refine_ls_number_parameters 199
_refine_ls_number_reflns 2998
_refine_ls_number_restraints 321
_refine_ls_restrained_S_all 0.971
_refine_ls_R_factor_all 0.0581
_refine_ls_R_factor_gt 0.0406
_refine_ls_shift/su_max 0.000
_refine_ls_shift/su_mean 0.000
_refine_ls_structure_factor_coef Fsqd
_refine_ls_weighting_details 'w=1/[\s^2^(Fo^2^)+(0.0526P)^2^+0.6946P] where P=(Fo^2^+2Fc^2^)/3'
_refine_ls_weighting_scheme calc
_refine_ls_wR_factor_gt 0.1004
_refine_ls_wR_factor_ref 0.1115
_reflns_Friedel_coverage 0.000
_reflns_number_gt 2356
_reflns_number_total 2998
_reflns_threshold_expression 'I > 2\s(I)'
_cod_data_source_file jo9b03421_si_001.cif
_cod_data_source_block GoKo35_a
_cod_depositor_comments 'Adding full bibliography for 4038018--4038031.cif.'
_cod_original_sg_symbol_H-M 'P 21/n'
_cod_database_code 4038019
_shelx_shelxl_version_number 2018/3
_shelx_space_group_comment
;
The symmetry employed for this shelxl refinement is uniquely defined
by the following loop, which should always be used as a source of
symmetry information in preference to the above space-group names.
They are only intended as comments.
;
_shelx_estimated_absorpt_t_min 0.967
_shelx_estimated_absorpt_t_max 0.986

loop_
_space_group_symop_operation_xyz
'x, y, z'
'-x+1/2, y+1/2, -z+1/2'
'-x, -y, -z'
'x-1/2, -y-1/2, z-1/2'

loop_
_atom_site_label
_atom_site_type_symbol
_atom_site_fract_x
_atom_site_fract_y
_atom_site_fract_z
_atom_site_U_iso_or_equiv
_atom_site_adp_type
_atom_site_occupancy
_atom_site_site_symmetry_order
_atom_site_calc_flag
_atom_site_refinement_flags_posn
_atom_site_refinement_flags_adp
_atom_site_refinement_flags_occupancy
_atom_site_disorder_assembly
_atom_site_disorder_group
N1 N 0.87762(10) 0.93362(16) 0.37473(10) 0.0237(3) Uani 1 1 d . . . . .
C1 C 0.52384(11) 0.61228(16) 0.33340(10) 0.0153(3) Uani 1 1 d . U . . .
H1 H 0.545805 0.568616 0.279171 0.018 Uiso 1 1 calc R U . . .
C2 C 0.59342(11) 0.71831(16) 0.40862(11) 0.0149(3) Uani 1 1 d . U . . .
C3 C 0.56320(11) 0.77739(16) 0.49103(11) 0.0156(3) Uani 1 1 d . U . . .
H3 H 0.612362 0.844524 0.544272 0.019 Uiso 1 1 calc R U . . .
C4 C 0.46202(11) 0.73948(16) 0.49648(10) 0.0141(3) Uani 1 1 d . U . . .
C5 C 0.42531(11) 0.81033(17) 0.57515(10) 0.0168(3) Uani 1 1 d . U . . .
H5 H 0.474307 0.874825 0.630269 0.020 Uiso 1 1 calc R U . . .
C8 C 0.13784(12) 0.66728(18) 0.48406(11) 0.0198(3) Uani 1 1 d . U . . .
H8 H 0.113199 0.719290 0.534025 0.024 Uiso 1 1 calc R U . . .
C7 C 0.24627(11) 0.68756(16) 0.49188(10) 0.0157(3) Uani 1 1 d . U . . .
C6 C 0.32274(12) 0.78712(17) 0.57231(11) 0.0174(3) Uani 1 1 d . U . . .
H6 H 0.300679 0.837604 0.624517 0.021 Uiso 1 1 calc R U . . .
C9 C 0.06605(12) 0.57190(18) 0.40400(12) 0.0208(3) Uani 1 1 d . U . . .
H9 H -0.007048 0.559151 0.399860 0.025 Uiso 1 1 calc R U . . .
C10 C 0.10034(11) 0.49549(17) 0.33036(11) 0.0192(3) Uani 1 1 d . U . . .
H10 H 0.050629 0.429625 0.276673 0.023 Uiso 1 1 calc R U . . .
C11 C 0.20755(11) 0.51387(16) 0.33381(11) 0.0159(3) Uani 1 1 d . U . . .
C12 C 0.24471(12) 0.44177(17) 0.25617(11) 0.0195(3) Uani 1 1 d . U . . .
H12 H 0.196363 0.374553 0.202368 0.023 Uiso 1 1 calc R U . . .
C13 C 0.34693(12) 0.46706(17) 0.25760(11) 0.0180(3) Uani 1 1 d . U . . .
H13 H 0.369038 0.416330 0.205495 0.022 Uiso 1 1 calc R U . . .
C14 C 0.42237(11) 0.56950(16) 0.33676(10) 0.0143(3) Uani 1 1 d . U . . .
C15 C 0.38934(11) 0.63662(15) 0.41765(10) 0.0130(3) Uani 1 1 d . U . . .
C16 C 0.28156(11) 0.61027(16) 0.41559(10) 0.0139(3) Uani 1 1 d . U . . .
C17 C 0.69476(11) 0.78112(16) 0.39762(11) 0.0166(3) Uani 1 1 d . U . . .
C18 C 0.69827(12) 0.81590(18) 0.29766(11) 0.0197(3) Uani 1 1 d . U . . .
H18 H 0.638773 0.787480 0.235006 0.024 Uiso 1 1 calc R U . . .
C19 C 0.78933(12) 0.89230(18) 0.29050(12) 0.0226(3) Uani 1 1 d . U . . .
H19 H 0.789109 0.916848 0.221659 0.027 Uiso 1 1 calc R U . . .
C20 C 0.87488(12) 0.89498(19) 0.47056(12) 0.0228(3) Uani 1 1 d . U . . .
H20 H 0.937043 0.919885 0.531697 0.027 Uiso 1 1 calc R U . . .
C21 C 0.78702(12) 0.82109(18) 0.48568(12) 0.0204(3) Uani 1 1 d . U . . .
H21 H 0.789596 0.797825 0.555486 0.024 Uiso 1 1 calc R U . . .

loop_
_atom_site_aniso_label
_atom_site_aniso_U_11
_atom_site_aniso_U_22
_atom_site_aniso_U_33
_atom_site_aniso_U_23
_atom_site_aniso_U_13
_atom_site_aniso_U_12
N1 0.0194(6) 0.0229(7) 0.0320(7) -0.0031(5) 0.0133(5) -0.0025(5)
C1 0.0181(7) 0.0130(6) 0.0162(6) 0.0013(5) 0.0078(5) 0.0031(5)
C2 0.0134(6) 0.0118(6) 0.0186(6) 0.0039(5) 0.0048(5) 0.0019(5)
C3 0.0156(6) 0.0127(6) 0.0152(6) 0.0016(5) 0.0019(5) -0.0007(5)
C4 0.0161(6) 0.0116(6) 0.0131(6) 0.0022(5) 0.0036(5) 0.0008(5)
C5 0.0214(7) 0.0137(6) 0.0135(6) -0.0016(5) 0.0044(5) -0.0019(5)
C8 0.0216(7) 0.0193(7) 0.0211(7) 0.0034(5) 0.0109(6) 0.0022(6)
C7 0.0189(7) 0.0127(6) 0.0159(6) 0.0041(5) 0.0067(5) 0.0016(5)
C6 0.0236(7) 0.0149(6) 0.0157(6) 0.0002(5) 0.0094(5) 0.0012(5)
C9 0.0148(7) 0.0226(7) 0.0254(7) 0.0057(6) 0.0078(6) -0.0005(6)
C10 0.0168(7) 0.0177(7) 0.0194(7) 0.0036(5) 0.0023(6) -0.0036(5)
C11 0.0168(7) 0.0131(6) 0.0159(6) 0.0031(5) 0.0038(5) -0.0008(5)
C12 0.0227(7) 0.0160(7) 0.0168(6) -0.0037(5) 0.0035(5) -0.0047(6)
C13 0.0226(7) 0.0156(7) 0.0163(6) -0.0035(5) 0.0076(6) -0.0008(5)
C14 0.0169(6) 0.0110(6) 0.0144(6) 0.0013(5) 0.0048(5) 0.0012(5)
C15 0.0156(6) 0.0095(6) 0.0125(6) 0.0027(5) 0.0036(5) 0.0015(5)
C16 0.0163(6) 0.0110(6) 0.0135(6) 0.0039(5) 0.0046(5) 0.0012(5)
C17 0.0162(7) 0.0119(6) 0.0230(7) 0.0010(5) 0.0086(5) 0.0019(5)
C18 0.0199(7) 0.0194(7) 0.0216(7) -0.0054(5) 0.0097(6) -0.0023(6)
C19 0.0248(8) 0.0220(7) 0.0260(8) -0.0052(6) 0.0153(6) -0.0039(6)
C20 0.0153(7) 0.0229(7) 0.0278(8) 0.0014(6) 0.0051(6) 0.0004(6)
C21 0.0171(7) 0.0195(7) 0.0225(7) 0.0043(6) 0.0048(6) 0.0021(6)

loop_
_atom_type_symbol
_atom_type_description
_atom_type_scat_dispersion_real
_atom_type_scat_dispersion_imag
_atom_type_scat_source
C C 0.0033 0.0016 'International Tables Vol C Tables 4.2.6.8 and 6.1.1.4'
H H 0.0000 0.0000 'International Tables Vol C Tables 4.2.6.8 and 6.1.1.4'
N N 0.0061 0.0033 'International Tables Vol C Tables 4.2.6.8 and 6.1.1.4'

loop_
_exptl_crystal_face_index_h
_exptl_crystal_face_index_k
_exptl_crystal_face_index_l
_exptl_crystal_face_perp_dist
-1.00 0.00 -1.00 0.2100
1.00 0.00 1.00 0.2110
1.00 1.00 1.00 0.1320
0.00 1.00 0.00 0.1980
-1.00 1.00 -1.00 0.2020
1.00 -1.00 1.00 0.1880
1.00 -1.00 0.00 0.1850
1.00 -1.00 -1.00 0.2020
0.00 0.00 -1.00 0.1890
-1.00 0.00 1.00 0.0200
1.00 0.00 -1.00 0.0870
-1.00 0.00 0.00 0.1620
-1.00 -1.00 1.00 0.1210
1.00 1.00 0.00 0.1870
-1.00 -1.00 0.00 0.1690

loop_
_geom_angle_atom_site_label_1
_geom_angle_atom_site_label_2
_geom_angle_atom_site_label_3
_geom_angle
_geom_angle_site_symmetry_1
_geom_angle_site_symmetry_3
_geom_angle_publ_flag
C19 N1 C20 115.92(13) . . ?
C2 C1 C14 121.01(12) . . ?
C2 C1 H1 119.5 . . ?
C14 C1 H1 119.5 . . ?
C3 C2 C1 119.58(12) . . ?
C3 C2 C17 118.95(12) . . ?
C1 C2 C17 121.26(12) . . ?
C4 C3 C2 121.18(12) . . ?
C4 C3 H3 119.4 . . ?
C2 C3 H3 119.4 . . ?
C3 C4 C15 119.27(12) . . ?
C3 C4 C5 122.09(12) . . ?
C15 C4 C5 118.49(12) . . ?
C6 C5 C4 121.48(13) . . ?
C6 C5 H5 119.3 . . ?
C4 C5 H5 119.3 . . ?
C9 C8 C7 120.76(13) . . ?
C9 C8 H8 119.6 . . ?
C7 C8 H8 119.6 . . ?
C8 C7 C16 118.91(13) . . ?
C8 C7 C6 122.61(13) . . ?
C16 C7 C6 118.46(12) . . ?
C5 C6 C7 121.37(13) . . ?
C5 C6 H6 119.3 . . ?
C7 C6 H6 119.3 . . ?
C10 C9 C8 120.47(13) . . ?
C10 C9 H9 119.8 . . ?
C8 C9 H9 119.8 . . ?
C9 C10 C11 120.96(13) . . ?
C9 C10 H10 119.5 . . ?
C11 C10 H10 119.5 . . ?
C10 C11 C16 118.95(13) . . ?
C10 C11 C12 122.47(13) . . ?
C16 C11 C12 118.56(12) . . ?
C13 C12 C11 121.78(13) . . ?
C13 C12 H12 119.1 . . ?
C11 C12 H12 119.1 . . ?
C12 C13 C14 121.00(13) . . ?
C12 C13 H13 119.5 . . ?
C14 C13 H13 119.5 . . ?
C1 C14 C15 119.27(12) . . ?
C1 C14 C13 122.25(12) . . ?
C15 C14 C13 118.38(12) . . ?
C4 C15 C14 119.57(12) . . ?
C4 C15 C16 119.95(12) . . ?
C14 C15 C16 120.34(12) . . ?
C11 C16 C7 119.93(12) . . ?
C11 C16 C15 119.82(12) . . ?
C7 C16 C15 120.16(12) . . ?
C21 C17 C18 116.76(13) . . ?
C21 C17 C2 122.12(12) . . ?
C18 C17 C2 120.89(12) . . ?
C19 C18 C17 119.53(13) . . ?
C19 C18 H18 120.2 . . ?
C17 C18 H18 120.2 . . ?
N1 C19 C18 124.09(14) . . ?
N1 C19 H19 118.0 . . ?
C18 C19 H19 118.0 . . ?
N1 C20 C21 124.11(14) . . ?
N1 C20 H20 117.9 . . ?
C21 C20 H20 117.9 . . ?
C20 C21 C17 119.53(14) . . ?
C20 C21 H21 120.2 . . ?
C17 C21 H21 120.2 . . ?

loop_
_geom_bond_atom_site_label_1
_geom_bond_atom_site_label_2
_geom_bond_distance
_geom_bond_site_symmetry_2
_geom_bond_publ_flag
N1 C19 1.3416(19) . ?
N1 C20 1.345(2) . ?
C1 C2 1.3982(19) . ?
C1 C14 1.3989(19) . ?
C1 H1 0.9500 . ?
C2 C3 1.3978(19) . ?
C2 C17 1.4884(18) . ?
C3 C4 1.3967(19) . ?
C3 H3 0.9500 . ?
C4 C15 1.4227(18) . ?
C4 C5 1.4403(18) . ?
C5 C6 1.351(2) . ?
C5 H5 0.9500 . ?
C8 C9 1.391(2) . ?
C8 C7 1.403(2) . ?
C8 H8 0.9500 . ?
C7 C16 1.4243(18) . ?
C7 C6 1.4384(19) . ?
C6 H6 0.9500 . ?
C9 C10 1.383(2) . ?
C9 H9 0.9500 . ?
C10 C11 1.4043(19) . ?
C10 H10 0.9500 . ?
C11 C16 1.4197(18) . ?
C11 C12 1.436(2) . ?
C12 C13 1.356(2) . ?
C12 H12 0.9500 . ?
C13 C14 1.4378(19) . ?
C13 H13 0.9500 . ?
C14 C15 1.4253(18) . ?
C15 C16 1.4266(18) . ?
C17 C21 1.3958(19) . ?
C17 C18 1.3966(19) . ?
C18 C19 1.388(2) . ?
C18 H18 0.9500 . ?
C19 H19 0.9500 . ?
C20 C21 1.387(2) . ?
C20 H20 0.9500 . ?
C21 H21 0.9500 . ?
